data_7151935
loop_
_publ_author_name
'Wang, Tong'
'Ye, Song'

_publ_section_title
;
 Phosphine-catalyzed [3 + 2] cycloaddition of allenoates with
 trifluoromethylketones: synthesis of dihydrofurans and
 tetrahydrofurans.
;
_journal_issue 14
_journal_name_full 'Organic &amp; biomolecular chemistry'
_journal_page_first 5260
_journal_page_last 5265
_journal_paper_doi 10.1039/c1ob05444a
_journal_volume 9
_journal_year 2011
_chemical_formula_moiety 'C18 H19 F3 O3'
_chemical_formula_sum 'C18 H19 F3 O3'
_chemical_formula_weight 340.33
_chemical_name_systematic
;
?
;
_space_group_IT_number 14
_symmetry_cell_setting monoclinic
_symmetry_space_group_name_Hall '-P 2yn'
_symmetry_space_group_name_H-M 'P 1 21/n 1'
_atom_sites_solution_hydrogens geom
_atom_sites_solution_primary direct
_atom_sites_solution_secondary difmap
_audit_creation_method SHELXL-97
_cell_angle_alpha 90.00
_cell_angle_beta 93.864(5)
_cell_angle_gamma 90.00
_cell_formula_units_Z 4
_cell_length_a 5.935(3)
_cell_length_b 23.843(10)
_cell_length_c 11.898(5)
_cell_measurement_reflns_used 517
_cell_measurement_temperature 294(2)
_cell_measurement_theta_max 27.48
_cell_measurement_theta_min 2.17
_cell_volume 1679.8(13)
_computing_cell_refinement 'CrystalClear (Rigaku Inc., 2007)'
_computing_data_collection 'CrystalClear (Rigaku Inc., 2007)'
_computing_data_reduction 'CrystalClear (Rigaku Inc., 2007)'
_computing_molecular_graphics 'XP in Siemens SHELXTL (Sheldrick, 1994)'
_computing_publication_material 'SHELX97 (Sheldrick, 1997)'
_computing_structure_refinement 'SHELXL-97 (Sheldrick, 1997)'
_computing_structure_solution 'SHELXS-97 (Sheldrick, 1990)'
_diffrn_ambient_temperature 294(2)
_diffrn_measured_fraction_theta_full 0.998
_diffrn_measured_fraction_theta_max 0.998
_diffrn_measurement_device_type 'Saturn724+ CCD'
_diffrn_measurement_method '\w scans at fixed \c = 45\%'
_diffrn_radiation_monochromator graphite
_diffrn_radiation_source 'sealed tube'
_diffrn_radiation_type MoK\a
_diffrn_radiation_wavelength 0.71073
_diffrn_reflns_av_R_equivalents 0.0359
_diffrn_reflns_av_sigmaI/netI 0.0267
_diffrn_reflns_limit_h_max 7
_diffrn_reflns_limit_h_min -6
_diffrn_reflns_limit_k_max 28
_diffrn_reflns_limit_k_min -28
_diffrn_reflns_limit_l_max 14
_diffrn_reflns_limit_l_min -12
_diffrn_reflns_number 11224
_diffrn_reflns_theta_full 25.00
_diffrn_reflns_theta_max 25.00
_diffrn_reflns_theta_min 3.08
_exptl_absorpt_coefficient_mu 0.112
_exptl_absorpt_correction_T_max 0.9747
_exptl_absorpt_correction_T_min 0.9461
_exptl_absorpt_correction_type numerical
_exptl_absorpt_process_details 'CrystalClear (Rigaku Inc., 2007)'
_exptl_crystal_colour colorless
_exptl_crystal_density_diffrn 1.346
_exptl_crystal_density_method 'not measured'
_exptl_crystal_description block
_exptl_crystal_F_000 712
_exptl_crystal_size_max 0.50
_exptl_crystal_size_mid 0.43
_exptl_crystal_size_min 0.23
_refine_diff_density_max 0.464
_refine_diff_density_min -0.225
_refine_diff_density_rms 0.044
_refine_ls_extinction_method none
_refine_ls_goodness_of_fit_ref 1.246
_refine_ls_hydrogen_treatment constr
_refine_ls_matrix_type full
_refine_ls_number_parameters 272
_refine_ls_number_reflns 2939
_refine_ls_number_restraints 127
_refine_ls_restrained_S_all 1.237
_refine_ls_R_factor_all 0.0887
_refine_ls_R_factor_gt 0.0811
_refine_ls_shift/su_max 0.000
_refine_ls_shift/su_mean 0.000
_refine_ls_structure_factor_coef Fsqd
_refine_ls_weighting_details 'calc w=1/[\s^2^(Fo^2^)+(0.0585P)^2^+0.7943P] where P=(Fo^2^+2Fc^2^)/3'
_refine_ls_weighting_scheme calc
_refine_ls_wR_factor_gt 0.1772
_refine_ls_wR_factor_ref 0.1821
_reflns_number_gt 2702
_reflns_number_total 2939
_reflns_threshold_expression >2sigma(I)
_cod_data_source_file c1ob05444a.txt
_cod_data_source_block sa829
_cod_original_cell_volume 1679.8(12)
_cod_original_sg_symbol_H-M P2(1)/n
_cod_database_code 7151935

loop_
_symmetry_equiv_pos_as_xyz
'x, y, z'
'-x+1/2, y+1/2, -z+1/2'
'-x, -y, -z'
'x-1/2, -y-1/2, z-1/2'

loop_
_atom_site_label
_atom_site_type_symbol
_atom_site_fract_x
_atom_site_fract_y
_atom_site_fract_z
_atom_site_U_iso_or_equiv
_atom_site_adp_type
_atom_site_occupancy
_atom_site_symmetry_multiplicity
_atom_site_calc_flag
_atom_site_refinement_flags
_atom_site_disorder_assembly
_atom_site_disorder_group
F1 F 0.6612(4) -0.06015(10) 0.05209(16) 0.0969(7) Uani 1 1 d . . .
F2 F 0.8482(4) -0.12465(9) 0.14312(19) 0.0980(7) Uani 1 1 d . . .
F3 F 0.5207(3) -0.10089(9) 0.19224(17) 0.0826(6) Uani 1 1 d . . .
O1 O 0.6595(3) 0.00858(8) 0.23328(16) 0.0581(5) Uani 1 1 d . A .
O2 O 0.4237(4) 0.10769(10) 0.2040(2) 0.0779(7) Uani 1 1 d . . .
O3 O 0.7142(4) 0.14408(10) 0.1152(2) 0.0879(8) Uani 1 1 d D . .
C1 C 0.8232(5) -0.03657(12) 0.2344(2) 0.0548(7) Uani 1 1 d . . .
C2 C 1.0372(5) -0.01167(14) 0.1827(3) 0.0660(8) Uani 1 1 d . . .
H2A H 1.1646 -0.0099 0.2381 0.079 Uiso 1 1 calc R . .
H2B H 1.0791 -0.0334 0.1184 0.079 Uiso 1 1 calc R . .
C3 C 0.9578(5) 0.04518(14) 0.1484(3) 0.0631(8) Uani 1 1 d . A .
H3A H 1.0417 0.0711 0.1103 0.076 Uiso 1 1 calc R . .
C4 C 0.7520(5) 0.05381(12) 0.1793(2) 0.0546(7) Uani 1 1 d . . .
C5 C 0.6083(5) 0.10398(13) 0.1704(3) 0.0619(8) Uani 1 1 d . A .
C6 C 0.5965(15) 0.1976(3) 0.0817(8) 0.074(2) Uani 0.647(10) 1 d PDU A 1
H6A H 0.4391 0.1908 0.0550 0.088 Uiso 0.647(10) 1 calc PR A 1
C7 C 0.6113(14) 0.2301(4) 0.1922(7) 0.083(2) Uani 0.647(10) 1 d PDU A 1
H7A H 0.5119 0.2624 0.1846 0.100 Uiso 0.647(10) 1 calc PR A 1
H7B H 0.5584 0.2064 0.2512 0.100 Uiso 0.647(10) 1 calc PR A 1
C8 C 0.8443(18) 0.2497(3) 0.2265(7) 0.084(2) Uani 0.647(10) 1 d PDU A 1
H8A H 0.9345 0.2176 0.2518 0.100 Uiso 0.647(10) 1 calc PR A 1
H8B H 0.8373 0.2751 0.2898 0.100 Uiso 0.647(10) 1 calc PR A 1
C9 C 0.9603(14) 0.2789(3) 0.1345(8) 0.089(2) Uani 0.647(10) 1 d PDU A 1
H9A H 1.1156 0.2867 0.1603 0.107 Uiso 0.647(10) 1 calc PR A 1
H9B H 0.8858 0.3145 0.1177 0.107 Uiso 0.647(10) 1 calc PR A 1
C10 C 0.9568(15) 0.2439(4) 0.0282(8) 0.092(2) Uani 0.647(10) 1 d PDU A 1
H10A H 1.0147 0.2662 -0.0317 0.110 Uiso 0.647(10) 1 calc PR A 1
H10B H 1.0561 0.2119 0.0412 0.110 Uiso 0.647(10) 1 calc PR A 1
C11 C 0.726(2) 0.2236(4) -0.0084(6) 0.084(2) Uani 0.647(10) 1 d PDU A 1
H11A H 0.7396 0.1962 -0.0680 0.100 Uiso 0.647(10) 1 calc PR A 1
H11B H 0.6399 0.2550 -0.0404 0.100 Uiso 0.647(10) 1 calc PR A 1
C6' C 0.604(2) 0.2026(5) 0.1314(13) 0.063(4) Uani 0.353(10) 1 d PDU A 2
H6'A H 0.4478 0.1978 0.1521 0.076 Uiso 0.353(10) 1 calc PR A 2
C7' C 0.730(4) 0.2407(8) 0.2161(15) 0.095(5) Uani 0.353(10) 1 d PDU A 2
H7'A H 0.6530 0.2765 0.2180 0.114 Uiso 0.353(10) 1 calc PR A 2
H7'B H 0.7293 0.2240 0.2904 0.114 Uiso 0.353(10) 1 calc PR A 2
C8' C 0.969(3) 0.2502(8) 0.1882(15) 0.102(5) Uani 0.353(10) 1 d PDU A 2
H8'A H 1.0517 0.2151 0.1940 0.123 Uiso 0.353(10) 1 calc PR A 2
H8'B H 1.0409 0.2766 0.2412 0.123 Uiso 0.353(10) 1 calc PR A 2
C9' C 0.973(3) 0.2729(8) 0.0708(17) 0.104(5) Uani 0.353(10) 1 d PDU A 2
H9'A H 1.1281 0.2762 0.0509 0.125 Uiso 0.353(10) 1 calc PR A 2
H9'B H 0.9063 0.3101 0.0679 0.125 Uiso 0.353(10) 1 calc PR A 2
C10' C 0.845(3) 0.2356(8) -0.0131(15) 0.097(5) Uani 0.353(10) 1 d PDU A 2
H10C H 0.8468 0.2525 -0.0872 0.116 Uiso 0.353(10) 1 calc PR A 2
H10D H 0.9222 0.1998 -0.0156 0.116 Uiso 0.353(10) 1 calc PR A 2
C11' C 0.604(3) 0.2252(7) 0.0122(13) 0.081(4) Uani 0.353(10) 1 d PDU A 2
H11C H 0.5350 0.1983 -0.0407 0.097 Uiso 0.353(10) 1 calc PR A 2
H11D H 0.5183 0.2599 0.0056 0.097 Uiso 0.353(10) 1 calc PR A 2
C12 C 0.8618(5) -0.06025(11) 0.3523(2) 0.0547(7) Uani 1 1 d . . .
C13 C 0.7026(5) -0.05202(13) 0.4306(3) 0.0639(8) Uani 1 1 d . . .
H13A H 0.5731 -0.0313 0.4109 0.077 Uiso 1 1 calc R . .
C14 C 0.7342(7) -0.07430(15) 0.5378(3) 0.0785(10) Uani 1 1 d . . .
H14A H 0.6263 -0.0683 0.5897 0.094 Uiso 1 1 calc R . .
C15 C 0.9229(7) -0.10511(15) 0.5681(3) 0.0822(11) Uani 1 1 d . . .
H15A H 0.9433 -0.1202 0.6402 0.099 Uiso 1 1 calc R . .
C16 C 1.0824(7) -0.11357(16) 0.4910(4) 0.0853(11) Uani 1 1 d . . .
H16A H 1.2113 -0.1344 0.5113 0.102 Uiso 1 1 calc R . .
C17 C 1.0528(6) -0.09140(14) 0.3838(3) 0.0724(9) Uani 1 1 d . . .
H17A H 1.1617 -0.0974 0.3325 0.087 Uiso 1 1 calc R . .
C18 C 0.7123(5) -0.08085(15) 0.1555(3) 0.0685(9) Uani 1 1 d . . .

loop_
_atom_site_aniso_label
_atom_site_aniso_U_11
_atom_site_aniso_U_22
_atom_site_aniso_U_33
_atom_site_aniso_U_23
_atom_site_aniso_U_13
_atom_site_aniso_U_12
F1 0.1097(17) 0.1222(18) 0.0582(12) -0.0077(11) 0.0016(11) -0.0237(14)
F2 0.1019(16) 0.0871(15) 0.1069(17) -0.0398(13) 0.0210(13) 0.0036(12)
F3 0.0742(12) 0.0902(14) 0.0841(13) -0.0130(11) 0.0116(10) -0.0275(10)
O1 0.0492(11) 0.0633(12) 0.0633(12) 0.0068(10) 0.0142(9) -0.0005(9)
O2 0.0571(14) 0.0792(16) 0.0988(18) 0.0088(13) 0.0156(12) -0.0027(11)
O3 0.0715(15) 0.0701(14) 0.123(2) 0.0226(14) 0.0161(14) -0.0045(12)
C1 0.0492(15) 0.0628(17) 0.0538(16) -0.0042(13) 0.0133(12) -0.0002(13)
C2 0.0492(17) 0.083(2) 0.0678(19) -0.0044(17) 0.0164(14) -0.0047(15)
C3 0.0538(17) 0.075(2) 0.0617(18) 0.0026(15) 0.0106(13) -0.0144(15)
C4 0.0501(16) 0.0628(17) 0.0511(15) 0.0033(13) 0.0038(12) -0.0130(13)
C5 0.0553(18) 0.0650(19) 0.0648(19) 0.0084(15) 0.0006(14) -0.0118(15)
C6 0.068(3) 0.078(4) 0.073(5) -0.005(4) -0.008(4) -0.001(3)
C7 0.080(5) 0.084(4) 0.087(5) 0.000(4) 0.013(4) -0.002(4)
C8 0.091(6) 0.080(4) 0.078(4) -0.010(3) -0.009(4) -0.010(4)
C9 0.089(4) 0.081(4) 0.095(5) 0.000(4) 0.001(4) -0.027(3)
C10 0.087(5) 0.097(5) 0.093(5) 0.002(4) 0.021(4) -0.019(4)
C11 0.103(7) 0.077(4) 0.070(4) 0.014(3) -0.007(5) -0.009(5)
C6' 0.062(5) 0.063(6) 0.065(7) 0.016(6) 0.007(6) 0.001(5)
C7' 0.096(9) 0.107(8) 0.084(8) -0.007(6) 0.019(8) 0.006(8)
C8' 0.095(8) 0.102(8) 0.107(8) -0.001(7) -0.014(7) -0.010(7)
C9' 0.100(7) 0.099(8) 0.115(9) 0.001(8) 0.022(8) -0.007(7)
C10' 0.093(9) 0.111(8) 0.087(7) 0.014(6) 0.012(7) -0.013(7)
C11' 0.082(7) 0.083(6) 0.076(7) 0.010(6) -0.007(6) -0.003(6)
C12 0.0538(16) 0.0488(15) 0.0622(17) -0.0076(13) 0.0080(13) -0.0026(13)
C13 0.0699(19) 0.0642(18) 0.0584(18) -0.0056(15) 0.0102(14) 0.0079(15)
C14 0.100(3) 0.079(2) 0.059(2) -0.0010(17) 0.0147(18) 0.009(2)
C15 0.108(3) 0.072(2) 0.064(2) 0.0006(17) -0.010(2) -0.001(2)
C16 0.080(2) 0.076(2) 0.097(3) 0.006(2) -0.019(2) 0.0125(19)
C17 0.0622(19) 0.075(2) 0.080(2) 0.0011(18) 0.0073(17) 0.0104(17)
C18 0.065(2) 0.077(2) 0.065(2) -0.0114(17) 0.0130(15) -0.0066(17)

loop_
_atom_type_symbol
_atom_type_description
_atom_type_scat_dispersion_real
_atom_type_scat_dispersion_imag
_atom_type_scat_source
C C 0.0033 0.0016 'International Tables Vol C Tables 4.2.6.8 and 6.1.1.4'
H H 0.0000 0.0000 'International Tables Vol C Tables 4.2.6.8 and 6.1.1.4'
O O 0.0106 0.0060 'International Tables Vol C Tables 4.2.6.8 and 6.1.1.4'
F F 0.0171 0.0103 'International Tables Vol C Tables 4.2.6.8 and 6.1.1.4'

loop_
_geom_angle_atom_site_label_1
_geom_angle_atom_site_label_2
_geom_angle_atom_site_label_3
_geom_angle
_geom_angle_site_symmetry_1
_geom_angle_site_symmetry_3
_geom_angle_publ_flag
C4 O1 C1 107.2(2) . . ?
C5 O3 C6 120.9(4) . . ?
C5 O3 C6' 111.3(6) . . ?
C6 O3 C6' 22.6(4) . . ?
O1 C1 C12 110.2(2) . . ?
O1 C1 C18 104.2(2) . . ?
C12 C1 C18 110.0(2) . . ?
O1 C1 C2 106.0(2) . . ?
C12 C1 C2 115.4(2) . . ?
C18 C1 C2 110.3(2) . . ?
C3 C2 C1 101.8(2) . . ?
C3 C2 H2A 111.4 . . ?
C1 C2 H2A 111.4 . . ?
C3 C2 H2B 111.4 . . ?
C1 C2 H2B 111.4 . . ?
H2A C2 H2B 109.3 . . ?
C4 C3 C2 110.5(3) . . ?
C4 C3 H3A 124.8 . . ?
C2 C3 H3A 124.8 . . ?
C3 C4 O1 114.3(3) . . ?
C3 C4 C5 130.8(3) . . ?
O1 C4 C5 114.9(2) . . ?
O2 C5 O3 125.6(3) . . ?
O2 C5 C4 125.3(3) . . ?
O3 C5 C4 109.1(3) . . ?
O3 C6 C11 106.9(6) . . ?
O3 C6 C7 101.9(6) . . ?
C11 C6 C7 113.8(7) . . ?
O3 C6 H6A 111.3 . . ?
C11 C6 H6A 111.3 . . ?
C7 C6 H6A 111.3 . . ?
C8 C7 C6 113.2(7) . . ?
C8 C7 H7A 108.9 . . ?
C6 C7 H7A 108.9 . . ?
C8 C7 H7B 108.9 . . ?
C6 C7 H7B 108.9 . . ?
H7A C7 H7B 107.7 . . ?
C7 C8 C9 114.1(7) . . ?
C7 C8 H8A 108.7 . . ?
C9 C8 H8A 108.7 . . ?
C7 C8 H8B 108.7 . . ?
C9 C8 H8B 108.7 . . ?
H8A C8 H8B 107.6 . . ?
C8 C9 C10 111.8(6) . . ?
C8 C9 H9A 109.3 . . ?
C10 C9 H9A 109.3 . . ?
C8 C9 H9B 109.3 . . ?
C10 C9 H9B 109.3 . . ?
H9A C9 H9B 107.9 . . ?
C11 C10 C9 112.6(7) . . ?
C11 C10 H10A 109.1 . . ?
C9 C10 H10A 109.1 . . ?
C11 C10 H10B 109.1 . . ?
C9 C10 H10B 109.1 . . ?
H10A C10 H10B 107.8 . . ?
C10 C11 C6 115.6(6) . . ?
C10 C11 H11A 108.4 . . ?
C6 C11 H11A 108.4 . . ?
C10 C11 H11B 108.4 . . ?
C6 C11 H11B 108.4 . . ?
H11A C11 H11B 107.4 . . ?
C7' C6' C11' 112.1(12) . . ?
C7' C6' O3 115.1(11) . . ?
C11' C6' O3 100.1(11) . . ?
C7' C6' H6'A 109.7 . . ?
C11' C6' H6'A 109.7 . . ?
O3 C6' H6'A 109.7 . . ?
C8' C7' C6' 112.2(13) . . ?
C8' C7' H7'A 109.2 . . ?
C6' C7' H7'A 109.2 . . ?
C8' C7' H7'B 109.2 . . ?
C6' C7' H7'B 109.2 . . ?
H7'A C7' H7'B 107.9 . . ?
C7' C8' C9' 109.7(14) . . ?
C7' C8' H8'A 109.7 . . ?
C9' C8' H8'A 109.7 . . ?
C7' C8' H8'B 109.7 . . ?
C9' C8' H8'B 109.7 . . ?
H8'A C8' H8'B 108.2 . . ?
C8' C9' C10' 111.4(14) . . ?
C8' C9' H9'A 109.3 . . ?
C10' C9' H9'A 109.3 . . ?
C8' C9' H9'B 109.3 . . ?
C10' C9' H9'B 109.3 . . ?
H9'A C9' H9'B 108.0 . . ?
C11' C10' C9' 114.2(14) . . ?
C11' C10' H10C 108.7 . . ?
C9' C10' H10C 108.7 . . ?
C11' C10' H10D 108.7 . . ?
C9' C10' H10D 108.7 . . ?
H10C C10' H10D 107.6 . . ?
C10' C11' C6' 107.9(13) . . ?
C10' C11' H11C 110.1 . . ?
C6' C11' H11C 110.1 . . ?
C10' C11' H11D 110.1 . . ?
C6' C11' H11D 110.1 . . ?
H11C C11' H11D 108.4 . . ?
C17 C12 C13 118.4(3) . . ?
C17 C12 C1 121.4(3) . . ?
C13 C12 C1 120.2(3) . . ?
C14 C13 C12 120.7(3) . . ?
C14 C13 H13A 119.7 . . ?
C12 C13 H13A 119.7 . . ?
C15 C14 C13 120.5(3) . . ?
C15 C14 H14A 119.7 . . ?
C13 C14 H14A 119.7 . . ?
C14 C15 C16 119.4(3) . . ?
C14 C15 H15A 120.3 . . ?
C16 C15 H15A 120.3 . . ?
C15 C16 C17 120.6(3) . . ?
C15 C16 H16A 119.7 . . ?
C17 C16 H16A 119.7 . . ?
C16 C17 C12 120.4(3) . . ?
C16 C17 H17A 119.8 . . ?
C12 C17 H17A 119.8 . . ?
F2 C18 F3 106.9(3) . . ?
F2 C18 F1 106.8(3) . . ?
F3 C18 F1 106.7(3) . . ?
F2 C18 C1 111.7(3) . . ?
F3 C18 C1 112.7(2) . . ?
F1 C18 C1 111.7(3) . . ?

loop_
_geom_bond_atom_site_label_1
_geom_bond_atom_site_label_2
_geom_bond_distance
_geom_bond_site_symmetry_2
_geom_bond_publ_flag
F1 C18 1.341(4) . ?
F2 C18 1.334(4) . ?
F3 C18 1.335(4) . ?
O1 C4 1.387(3) . ?
O1 C1 1.450(3) . ?
O2 C5 1.195(4) . ?
O3 C5 1.340(4) . ?
O3 C6 1.495(8) . ?
O3 C6' 1.560(12) . ?
C1 C12 1.514(4) . ?
C1 C18 1.532(4) . ?
C1 C2 1.565(4) . ?
C2 C3 1.483(5) . ?
C2 H2A 0.9700 . ?
C2 H2B 0.9700 . ?
C3 C4 1.315(4) . ?
C3 H3A 0.9300 . ?
C4 C5 1.469(4) . ?
C6 C11 1.497(10) . ?
C6 C7 1.524(9) . ?
C6 H6A 0.9800 . ?
C7 C8 1.490(9) . ?
C7 H7A 0.9700 . ?
C7 H7B 0.9700 . ?
C8 C9 1.503(10) . ?
C8 H8A 0.9700 . ?
C8 H8B 0.9700 . ?
C9 C10 1.514(9) . ?
C9 H9A 0.9700 . ?
C9 H9B 0.9700 . ?
C10 C11 1.488(9) . ?
C10 H10A 0.9700 . ?
C10 H10B 0.9700 . ?
C11 H11A 0.9700 . ?
C11 H11B 0.9700 . ?
C6' C7' 1.517(14) . ?
C6' C11' 1.517(13) . ?
C6' H6'A 0.9800 . ?
C7' C8' 1.493(14) . ?
C7' H7'A 0.9700 . ?
C7' H7'B 0.9700 . ?
C8' C9' 1.500(14) . ?
C8' H8'A 0.9700 . ?
C8' H8'B 0.9700 . ?
C9' C10' 1.505(14) . ?
C9' H9'A 0.9700 . ?
C9' H9'B 0.9700 . ?
C10' C11' 1.501(13) . ?
C10' H10C 0.9700 . ?
C10' H10D 0.9700 . ?
C11' H11C 0.9700 . ?
C11' H11D 0.9700 . ?
C12 C17 1.385(4) . ?
C12 C13 1.386(4) . ?
C13 C14 1.382(4) . ?
C13 H13A 0.9300 . ?
C14 C15 1.367(5) . ?
C14 H14A 0.9300 . ?
C15 C16 1.377(5) . ?
C15 H15A 0.9300 . ?
C16 C17 1.381(5) . ?
C16 H16A 0.9300 . ?
C17 H17A 0.9300 . ?

loop_
_geom_torsion_atom_site_label_1
_geom_torsion_atom_site_label_2
_geom_torsion_atom_site_label_3
_geom_torsion_atom_site_label_4
_geom_torsion
_geom_torsion_site_symmetry_1
_geom_torsion_site_symmetry_2
_geom_torsion_site_symmetry_3
_geom_torsion_site_symmetry_4
_geom_torsion_publ_flag
C4 O1 C1 C12 130.0(2) . . . . ?
C4 O1 C1 C18 -112.0(2) . . . . ?
C4 O1 C1 C2 4.4(3) . . . . ?
O1 C1 C2 C3 -4.8(3) . . . . ?
C12 C1 C2 C3 -127.1(3) . . . . ?
C18 C1 C2 C3 107.4(3) . . . . ?
C1 C2 C3 C4 3.7(3) . . . . ?
C2 C3 C4 O1 -1.1(4) . . . . ?
C2 C3 C4 C5 176.0(3) . . . . ?
C1 O1 C4 C3 -2.3(3) . . . . ?
C1 O1 C4 C5 -179.9(2) . . . . ?
C6 O3 C5 O2 -5.1(6) . . . . ?
C6' O3 C5 O2 17.7(8) . . . . ?
C6 O3 C5 C4 172.7(5) . . . . ?
C6' O3 C5 C4 -164.4(7) . . . . ?
C3 C4 C5 O2 -178.1(3) . . . . ?
O1 C4 C5 O2 -1.0(4) . . . . ?
C3 C4 C5 O3 4.0(5) . . . . ?
O1 C4 C5 O3 -178.9(2) . . . . ?
C5 O3 C6 C11 -161.5(5) . . . . ?
C6' O3 C6 C11 128(2) . . . . ?
C5 O3 C6 C7 78.8(7) . . . . ?
C6' O3 C6 C7 8.4(17) . . . . ?
O3 C6 C7 C8 70.8(8) . . . . ?
C11 C6 C7 C8 -43.8(10) . . . . ?
C6 C7 C8 C9 49.0(10) . . . . ?
C7 C8 C9 C10 -52.8(11) . . . . ?
C8 C9 C10 C11 51.1(11) . . . . ?
C9 C10 C11 C6 -47.9(11) . . . . ?
O3 C6 C11 C10 -67.6(9) . . . . ?
C7 C6 C11 C10 44.1(11) . . . . ?
C5 O3 C6' C7' 102.0(12) . . . . ?
C6 O3 C6' C7' -138(3) . . . . ?
C5 O3 C6' C11' -137.6(9) . . . . ?
C6 O3 C6' C11' -17.8(15) . . . . ?
C11' C6' C7' C8' -57(2) . . . . ?
O3 C6' C7' C8' 56.4(19) . . . . ?
C6' C7' C8' C9' 56(2) . . . . ?
C7' C8' C9' C10' -54(2) . . . . ?
C8' C9' C10' C11' 56(2) . . . . ?
C9' C10' C11' C6' -55(2) . . . . ?
C7' C6' C11' C10' 54.2(18) . . . . ?
O3 C6' C11' C10' -68.3(14) . . . . ?
O1 C1 C12 C17 -160.8(3) . . . . ?
C18 C1 C12 C17 84.9(3) . . . . ?
C2 C1 C12 C17 -40.7(4) . . . . ?
O1 C1 C12 C13 20.6(4) . . . . ?
C18 C1 C12 C13 -93.8(3) . . . . ?
C2 C1 C12 C13 140.6(3) . . . . ?
C17 C12 C13 C14 0.2(5) . . . . ?
C1 C12 C13 C14 178.8(3) . . . . ?
C12 C13 C14 C15 -0.3(5) . . . . ?
C13 C14 C15 C16 0.3(6) . . . . ?
C14 C15 C16 C17 -0.2(6) . . . . ?
C15 C16 C17 C12 0.0(6) . . . . ?
C13 C12 C17 C16 0.0(5) . . . . ?
C1 C12 C17 C16 -178.7(3) . . . . ?
O1 C1 C18 F2 177.1(2) . . . . ?
C12 C1 C18 F2 -64.8(3) . . . . ?
C2 C1 C18 F2 63.7(3) . . . . ?
O1 C1 C18 F3 -62.6(3) . . . . ?
C12 C1 C18 F3 55.5(3) . . . . ?
C2 C1 C18 F3 -176.0(3) . . . . ?
O1 C1 C18 F1 57.6(3) . . . . ?
C12 C1 C18 F1 175.7(2) . . . . ?
C2 C1 C18 F1 -55.8(3) . . . . ?
